data_9001275
loop_
_publ_author_name
'Smyth, J. R.'
'Spaid, A. T.'
'Bish, D. L.'

_publ_section_title
;
 Crystal structures of a natural and a Cs-exchanged clinoptilolite
 Cs-exchanged sample
;
_journal_name_full 'American Mineralogist'
_journal_page_first 522
_journal_page_last 528
_journal_volume 75
_journal_year 1990
_chemical_formula_sum 'Al1.19 Cs0.995 H5.96 O21.64 Si7.81'
_chemical_name_mineral Clinoptilolite-(Cs)
_space_group_IT_number 12
_symmetry_space_group_name_Hall '-C 2y'
_symmetry_space_group_name_H-M 'C 1 2/m 1'
_cell_angle_alpha 90
_cell_angle_beta 116.4
_cell_angle_gamma 90
_cell_formula_units_Z 4
_cell_length_a 17.692
_cell_length_b 17.945
_cell_length_c 7.404
_cell_volume 2105.499
_database_code_amcsd 0001305
_exptl_crystal_density_diffrn 2.322
_cod_original_formula_sum '(Si7.81 Al1.19) O21.64 Cs.995 H5.96'
_cod_database_code 9001275

loop_
_space_group_symop_operation_xyz
x,y,z
1/2+x,1/2+y,z
x,-y,z
1/2+x,1/2-y,z
-x,y,-z
1/2-x,1/2+y,-z
-x,-y,-z
1/2-x,1/2-y,-z

loop_
_atom_site_aniso_label
_atom_site_aniso_U_11
_atom_site_aniso_U_22
_atom_site_aniso_U_33
_atom_site_aniso_U_12
_atom_site_aniso_U_13
_atom_site_aniso_U_23
Si1 0.00636 0.02121 0.00847 0.00000 0.00266 0.00181
Al1 0.00636 0.02121 0.00847 0.00000 0.00266 0.00181
Si2 0.01145 0.01305 0.01292 0.00000 0.00479 0.00060
Al2 0.01145 0.01305 0.01292 0.00000 0.00479 0.00060
Si3 0.01145 0.01631 0.01025 0.00144 0.00266 0.00181
Al3 0.01145 0.01631 0.01025 0.00144 0.00266 0.00181
Si4 0.01018 0.01795 0.01025 -0.00144 0.00266 0.00060
Al4 0.01018 0.01795 0.00067 -0.00144 0.00266 0.00060
Si5 0.00763 0.01795 0.01092 0.00000 0.00106 0.00000
Al5 0.00763 0.01795 0.01092 0.00000 0.00106 0.00000
O1 0.03562 0.01468 0.02696 0.00000 0.00319 0.00000
O2 0.04071 0.03263 0.03476 -0.00720 0.01970 -0.00965
O3 0.04071 0.03589 0.02963 0.00000 0.01757 0.00000
O4 0.03435 0.03589 0.02718 0.00864 0.00905 0.00543
O5 0.04326 0.04731 0.04523 0.00000 0.02928 0.00000
O6 0.01654 0.02773 0.03520 0.00288 0.01331 -0.00121
O7 0.03308 0.03589 0.03877 0.01441 0.00106 0.01869
O8 0.03435 0.04242 0.01961 0.00576 0.00479 -0.00965
O9 0.02672 0.03100 0.04144 -0.00720 0.01384 -0.00904
O10 0.02672 0.03263 0.04701 -0.01153 0.01650 -0.00121
Cs1 0.24935 0.01142 0.40106 0.00000 0.27153 0.00000
Cs2 0.00382 0.02773 0.07353 0.00000 0.01065 0.00000
Cs3 0.09033 0.17456 0.16711 0.00000 -0.00532 0.00000
Cs4 0.08651 0.11746 0.12923 0.00000 0.04792 0.00000
Cs5 0.20864 0.02121 0.08467 0.00000 0.11181 0.00000
Wat1 0.23536 0.05710 0.38992 0.00000 -0.13310 0.00000
Wat2 0.15903 0.11420 0.12544 -0.02305 -0.03727 0.00965

loop_
_atom_site_label
_atom_site_fract_x
_atom_site_fract_y
_atom_site_fract_z
_atom_site_occupancy
_atom_site_U_iso_or_equiv
_atom_site_type_symbol
_atom_site_attached_hydrogens
Si1 0.17810 0.16990 0.09370 0.88000 ? Si 0
Al1 0.17810 0.16990 0.09370 0.12000 ? Al 0
Si2 0.21390 0.41070 0.50690 0.71000 ? Si 0
Al2 0.21390 0.41070 0.50690 0.29000 ? Al 0
Si3 0.20960 0.19030 0.71670 0.90000 ? Si 0
Al3 0.20960 0.19030 0.71670 0.10000 ? Al 0
Si4 0.06740 0.29760 0.41830 0.92000 ? Si 0
Al4 0.06740 0.29760 0.41830 0.08000 ? Al 0
Si5 0.00000 0.21790 0.00000 0.99000 ? Si 0
Al5 0.00000 0.21790 0.00000 0.01000 ? Al 0
O1 0.19650 0.50000 0.46220 1.00000 ? O 0
O2 0.23590 0.12100 0.61830 1.00000 ? O 0
O3 0.18670 0.15530 0.88850 1.00000 ? O 0
O4 0.22980 0.10480 0.25010 1.00000 ? O 0
O5 0.00000 0.32090 0.50000 1.00000 ? O 0
O6 0.07900 0.16390 0.04560 1.00000 ? O 0
O7 0.12720 0.23040 0.54870 1.00000 ? O 0
O8 0.01570 0.27070 0.18680 1.00000 ? O 0
O9 0.21310 0.25160 0.18430 1.00000 ? O 0
O10 0.11990 0.37170 0.42790 1.00000 ? O 0
Cs1 0.02830 0.00000 0.12740 0.17900 ? Cs 0
Cs2 -0.01160 0.50000 0.47400 0.21700 ? Cs 0
Cs3 0.19130 0.50000 -0.03270 0.08800 ? Cs 0
Cs4 0.05930 0.00000 0.25210 0.18400 ? Cs 0
Cs5 0.28290 0.00000 0.97990 0.32700 ? Cs 0
Wat1 0.38090 0.50000 0.30110 1.00000 ? O 2
Wat2 0.42290 0.07710 0.03790 1.00000 ? O 2
Wat3 0.54120 0.00000 0.21410 0.64000 0.01127 O 2

loop_
_cod_changelog_entry_id
_cod_changelog_entry_author
_cod_changelog_entry_date
_cod_changelog_entry_text
1
;cod-tools version 3.8.0
Id: cif_guess_AMCSD_atom_types 9581 2023-05-17 12:35:41Z saulius
;
2023-05-18T11:36:40+03:00
;Derived atom types and hydrogen counts
from atom names that follow the AMCSD naming convention
(Wat == water, O-H == hydroxyl).
;

loop_
_cod_related_entry_id
_cod_related_entry_database
_cod_related_entry_code
1 AMCSD 0001305
